data_2014824
loop_
_publ_author_name
'J\'an Imrich'
'M\'aria Vilkov\'a'
'Juraj \<Cern\'ak'

_publ_section_title
;
 2-(Acridin-9-ylimino)-3-dimethylamino-1,3-thiazolidin-4-one
;
_journal_issue 4
_journal_name_full 'Acta Crystallographica Section C'
_journal_page_first o231
_journal_page_last o233
_journal_paper_doi 10.1107/S0108270105005044
_journal_volume 61
_journal_year 2005
_chemical_formula_iupac 'C18 H16 N4 O1 S1'
_chemical_formula_moiety 'C18 H16 N4 O1 S1'
_chemical_formula_sum 'C18 H16 N4 O S'
_chemical_formula_weight 336.42
_chemical_name_common 2-(Acridin-9-ylimino)-3-(dimethylamino)-1,3-thiazolidin-4-one
_chemical_name_systematic
;
2-(Acridin-9-ylimino)-3-dimethylamino-1,3-thiazolidin-4-one
;
_space_group_IT_number 14
_symmetry_cell_setting monoclinic
_symmetry_space_group_name_Hall '-P 2ybc'
_symmetry_space_group_name_H-M 'P 1 21/c 1'
_atom_sites_solution_hydrogens geom
_atom_sites_solution_primary direct
_atom_sites_solution_secondary difmap
_audit_creation_method SHELXL-97
_cell_angle_alpha 90.00
_cell_angle_beta 105.326(5)
_cell_angle_gamma 90.00
_cell_formula_units_Z 4
_cell_length_a 7.282(5)
_cell_length_b 19.456(5)
_cell_length_c 11.954(5)
_cell_measurement_reflns_used 3118
_cell_measurement_temperature 298(2)
_cell_measurement_theta_max 25.00
_cell_measurement_theta_min 2.05
_cell_volume 1633.4(14)
_computing_cell_refinement 'SAINT (Bruker, 1998)'
_computing_data_collection 'SMART (Bruker, 1998)'
_computing_data_reduction SAINT
_computing_molecular_graphics 'DIAMOND (Crystal Impact, 2000)'
_computing_publication_material 'program (reference)?'
_computing_structure_refinement 'SHELXL97 (Sheldrick, 1997)'
_computing_structure_solution 'SHELXS86 (Sheldrick, 1985)'
_diffrn_ambient_temperature 298(2)
_diffrn_detector_area_resol_mean '8.192 pixels/mm'
_diffrn_measured_fraction_theta_full 0.998
_diffrn_measured_fraction_theta_max 0.998
_diffrn_measurement_device_type 'Bruker SMART 1000'
_diffrn_measurement_method '\w scans'
_diffrn_radiation_monochromator graphite
_diffrn_radiation_source 'fine-focus sealed tube'
_diffrn_radiation_type MoK\a
_diffrn_radiation_wavelength 0.71069
_diffrn_reflns_av_R_equivalents 0.0430
_diffrn_reflns_av_sigmaI/netI 0.0565
_diffrn_reflns_limit_h_max 8
_diffrn_reflns_limit_h_min -8
_diffrn_reflns_limit_k_max 15
_diffrn_reflns_limit_k_min -23
_diffrn_reflns_limit_l_max 13
_diffrn_reflns_limit_l_min -14
_diffrn_reflns_number 8245
_diffrn_reflns_theta_full 25.00
_diffrn_reflns_theta_max 25.00
_diffrn_reflns_theta_min 2.05
_diffrn_standards_decay_% 0
_diffrn_standards_interval_count 0
_diffrn_standards_interval_time 0
_diffrn_standards_number 0
_exptl_absorpt_coefficient_mu 0.211
_exptl_absorpt_correction_T_max 0.977
_exptl_absorpt_correction_T_min 0.787
_exptl_absorpt_correction_type multi-scan
_exptl_absorpt_process_details '(SADABS; Bruker 1999)'
_exptl_crystal_colour yellow
_exptl_crystal_density_diffrn 1.368
_exptl_crystal_density_method 'not measured'
_exptl_crystal_description prism
_exptl_crystal_F_000 704
_exptl_crystal_size_max 0.40
_exptl_crystal_size_mid 0.12
_exptl_crystal_size_min 0.11
_refine_diff_density_max 0.169
_refine_diff_density_min -0.256
_refine_ls_extinction_coef 0.0023(5)
_refine_ls_extinction_expression Fc^*^=kFc[1+0.001xFc^2^\l^3^/sin(2\q)]^-1/4^
_refine_ls_extinction_method SHELXL97
_refine_ls_goodness_of_fit_ref 0.871
_refine_ls_hydrogen_treatment refall
_refine_ls_matrix_type full
_refine_ls_number_parameters 282
_refine_ls_number_reflns 2867
_refine_ls_number_restraints 0
_refine_ls_restrained_S_all 0.871
_refine_ls_R_factor_all 0.0728
_refine_ls_R_factor_gt 0.0353
_refine_ls_shift/su_max 0.000
_refine_ls_shift/su_mean 0.000
_refine_ls_structure_factor_coef Fsqd
_refine_ls_weighting_details 'calc w=1/[\s^2^(Fo^2^)+(0.0351P)^2^] where P=(Fo^2^+2Fc^2^)/3'
_refine_ls_weighting_scheme calc
_refine_ls_wR_factor_gt 0.0693
_refine_ls_wR_factor_ref 0.0785
_reflns_number_gt 1776
_reflns_number_total 2867
_reflns_threshold_expression I>2\s(I)
_cod_data_source_file gd1369.cif
_cod_data_source_block IV
_cod_original_sg_symbol_H-M 'P 21/c'
_cod_original_formula_sum 'C18 H16 N4 O1 S1'
_cod_database_code 2014824
_cod_database_fobs_code 2014824

loop_
_symmetry_equiv_pos_as_xyz
'x, y, z'
'-x, y+1/2, -z+1/2'
'-x, -y, -z'
'x, -y-1/2, z-1/2'

loop_
_atom_site_label
_atom_site_fract_x
_atom_site_fract_y
_atom_site_fract_z
_atom_site_U_iso_or_equiv
_atom_site_adp_type
_atom_site_calc_flag
_atom_site_refinement_flags
_atom_site_occupancy
_atom_site_disorder_assembly
_atom_site_disorder_group
_atom_site_type_symbol
S1 0.30409(8) 0.33825(3) 0.10522(5) 0.04651(19) Uani d . 1 . . S
O1 0.0638(2) 0.46877(7) -0.13032(13) 0.0483(4) Uani d . 1 . . O
N1 0.9133(2) 0.19210(9) 0.24539(16) 0.0469(5) Uani d . 1 . . N
N2 0.5803(2) 0.32560(9) -0.00933(15) 0.0429(5) Uani d . 1 . . N
N3 0.3238(2) 0.39793(8) -0.08672(13) 0.0366(4) Uani d . 1 . . N
N4 0.3830(2) 0.41895(9) -0.18407(15) 0.0455(5) Uani d . 1 . . N
C1 0.8163(3) 0.37932(12) 0.2086(2) 0.0454(6) Uani d . 1 . . C
H1 0.746(3) 0.4113(10) 0.1552(19) 0.053(7) Uiso d . 1 . . H
C2 0.9333(3) 0.40223(14) 0.3084(2) 0.0534(6) Uani d . 1 . . C
H2 0.937(3) 0.4497(11) 0.3278(18) 0.054(7) Uiso d . 1 . . H
C3 1.0400(4) 0.35528(15) 0.3900(2) 0.0590(7) Uani d . 1 . . C
H3 1.118(3) 0.3742(10) 0.4576(18) 0.051(7) Uiso d . 1 . . H
C4 1.0306(3) 0.28751(14) 0.3688(2) 0.0545(7) Uani d . 1 . . C
H4 1.101(3) 0.2557(11) 0.4238(18) 0.053(6) Uiso d . 1 . . H
C5 0.8044(3) 0.09588(12) 0.1220(2) 0.0524(6) Uani d . 1 . . C
H5 0.880(3) 0.0693(10) 0.1806(17) 0.043(6) Uiso d . 1 . . H
C6 0.6941(4) 0.06853(14) 0.0237(2) 0.0577(7) Uani d . 1 . . C
H6 0.698(3) 0.0202(12) 0.013(2) 0.071(8) Uiso d . 1 . . H
C7 0.5741(4) 0.11024(14) -0.0614(2) 0.0579(7) Uani d . 1 . . C
H7 0.500(3) 0.0891(11) -0.132(2) 0.071(8) Uiso d . 1 . . H
C8 0.5700(3) 0.17908(14) -0.0456(2) 0.0503(6) Uani d . 1 . . C
H8 0.490(3) 0.2086(10) -0.1031(19) 0.055(7) Uiso d . 1 . . H
C10 0.6839(3) 0.21028(11) 0.05681(18) 0.0401(5) Uani d . 1 . . C
C11 0.8028(3) 0.16762(11) 0.14404(19) 0.0425(5) Uani d . 1 . . C
C12 0.9123(3) 0.26043(11) 0.26361(19) 0.0430(5) Uani d . 1 . . C
C13 0.8002(3) 0.30799(11) 0.18189(18) 0.0382(5) Uani d . 1 . . C
C9 0.6831(3) 0.28118(11) 0.07814(17) 0.0390(5) Uani d . 1 . . C
C14 0.4236(3) 0.35167(10) -0.00316(17) 0.0360(5) Uani d . 1 . . C
C15 0.1063(3) 0.39156(14) 0.0298(2) 0.0475(6) Uani d . 1 . . C
H15A 0.084(3) 0.4243(10) 0.0830(17) 0.049(6) Uiso d . 1 . . H
H15B -0.002(3) 0.3631(12) 0.006(2) 0.074(8) Uiso d . 1 . . H
C16 0.1567(3) 0.42451(11) -0.07050(18) 0.0375(5) Uani d . 1 . . C
C17 0.5622(4) 0.45742(17) -0.1534(3) 0.0620(7) Uani d . 1 . . C
H17A 0.672(4) 0.4260(14) -0.124(2) 0.104(11) Uiso d . 1 . . H
H17B 0.577(3) 0.4775(13) -0.221(2) 0.088(9) Uiso d . 1 . . H
H17C 0.555(4) 0.4913(14) -0.096(3) 0.101(11) Uiso d . 1 . . H
C18 0.3777(4) 0.36265(17) -0.2658(2) 0.0614(8) Uani d . 1 . . C
H18A 0.254(4) 0.3391(14) -0.279(2) 0.101(10) Uiso d . 1 . . H
H18B 0.396(4) 0.3843(13) -0.332(2) 0.089(9) Uiso d . 1 . . H
H18C 0.485(3) 0.3316(12) -0.236(2) 0.074(8) Uiso d . 1 . . H

loop_
_atom_site_aniso_label
_atom_site_aniso_U_11
_atom_site_aniso_U_22
_atom_site_aniso_U_33
_atom_site_aniso_U_12
_atom_site_aniso_U_13
_atom_site_aniso_U_23
S1 0.0474(3) 0.0548(4) 0.0396(3) 0.0042(3) 0.0155(3) 0.0075(3)
O1 0.0462(8) 0.0419(9) 0.0533(10) 0.0114(8) 0.0070(8) 0.0025(8)
N1 0.0419(10) 0.0473(12) 0.0483(12) 0.0060(9) 0.0062(10) 0.0068(9)
N2 0.0399(10) 0.0490(11) 0.0394(11) 0.0099(9) 0.0100(9) 0.0082(8)
N3 0.0349(9) 0.0414(10) 0.0344(10) 0.0050(8) 0.0107(8) 0.0058(8)
N4 0.0438(10) 0.0550(12) 0.0395(11) 0.0016(9) 0.0141(9) 0.0091(9)
C1 0.0446(13) 0.0468(16) 0.0451(15) 0.0034(12) 0.0122(12) 0.0079(12)
C2 0.0570(15) 0.0489(17) 0.0545(17) -0.0058(13) 0.0151(14) -0.0017(13)
C3 0.0520(15) 0.067(2) 0.0509(17) -0.0079(14) 0.0012(13) -0.0029(14)
C4 0.0495(15) 0.0572(18) 0.0472(16) 0.0059(13) -0.0038(12) 0.0094(13)
C5 0.0519(15) 0.0474(17) 0.0562(18) 0.0094(13) 0.0115(14) 0.0080(14)
C6 0.0627(16) 0.0482(17) 0.0639(19) 0.0026(14) 0.0198(15) -0.0017(14)
C7 0.0568(16) 0.0616(19) 0.0530(17) -0.0028(14) 0.0108(14) -0.0090(14)
C8 0.0422(13) 0.0606(18) 0.0462(16) 0.0084(12) 0.0084(12) 0.0009(13)
C10 0.0338(11) 0.0462(14) 0.0418(14) 0.0048(10) 0.0124(11) 0.0047(10)
C11 0.0368(11) 0.0437(14) 0.0492(14) 0.0053(11) 0.0150(11) 0.0068(11)
C12 0.0339(11) 0.0503(15) 0.0446(14) 0.0020(11) 0.0102(10) 0.0070(11)
C13 0.0325(11) 0.0438(14) 0.0399(13) 0.0043(10) 0.0126(10) 0.0068(10)
C9 0.0312(11) 0.0480(14) 0.0402(13) 0.0068(10) 0.0139(10) 0.0095(10)
C14 0.0368(11) 0.0382(13) 0.0320(12) 0.0002(10) 0.0073(9) -0.0001(10)
C15 0.0454(14) 0.0500(16) 0.0504(16) 0.0054(13) 0.0185(13) 0.0002(12)
C16 0.0359(11) 0.0361(13) 0.0389(13) 0.0000(10) 0.0073(10) -0.0047(10)
C17 0.0623(18) 0.064(2) 0.065(2) -0.0158(16) 0.0255(16) 0.0042(16)
C18 0.0565(18) 0.089(2) 0.0413(16) -0.0088(17) 0.0165(14) -0.0089(15)

loop_
_atom_type_symbol
_atom_type_description
_atom_type_scat_dispersion_real
_atom_type_scat_dispersion_imag
_atom_type_scat_source
C C 0.0033 0.0016 'International Tables Vol C Tables 4.2.6.8 and 6.1.1.4'
H H 0.0000 0.0000 'International Tables Vol C Tables 4.2.6.8 and 6.1.1.4'
N N 0.0061 0.0033 'International Tables Vol C Tables 4.2.6.8 and 6.1.1.4'
O O 0.0106 0.0060 'International Tables Vol C Tables 4.2.6.8 and 6.1.1.4'
S S 0.1246 0.1234 'International Tables Vol C Tables 4.2.6.8 and 6.1.1.4'

loop_
_geom_angle_atom_site_label_1
_geom_angle_atom_site_label_2
_geom_angle_atom_site_label_3
_geom_angle
_geom_angle_publ_flag
C14 S1 C15 91.81(11) y
C12 N1 C11 117.71(18) y
C14 N2 C9 120.77(17) y
C16 N3 C14 116.84(17) y
C16 N3 N4 118.78(16) y
C14 N3 N4 124.38(16) y
N3 N4 C18 112.08(18) y
N3 N4 C17 112.91(19) y
C18 N4 C17 114.5(2) y
C2 C1 C13 121.2(2) ?
C2 C1 H1 119.1(13) ?
C13 C1 H1 119.7(13) ?
C1 C2 C3 120.2(3) ?
C1 C2 H2 120.5(13) ?
C3 C2 H2 119.1(13) ?
C4 C3 C2 121.0(3) ?
C4 C3 H3 122.7(13) ?
C2 C3 H3 116.3(13) ?
C3 C4 C12 121.3(2) ?
C3 C4 H4 121.2(13) ?
C12 C4 H4 117.4(13) ?
C6 C5 C11 121.2(2) ?
C6 C5 H5 122.7(12) ?
C11 C5 H5 116.1(12) ?
C5 C6 C7 121.0(3) ?
C5 C6 H6 118.8(15) ?
C7 C6 H6 120.2(15) ?
C8 C7 C6 120.1(3) ?
C8 C7 H7 121.0(14) ?
C6 C7 H7 118.9(14) ?
C7 C8 C10 120.9(2) ?
C7 C8 H8 121.4(12) ?
C10 C8 H8 117.7(12) ?
C9 C10 C8 123.2(2) ?
C9 C10 C11 117.9(2) ?
C8 C10 C11 118.9(2) ?
N1 C11 C5 118.7(2) ?
N1 C11 C10 123.4(2) ?
C5 C11 C10 117.9(2) ?
N1 C12 C4 118.7(2) ?
N1 C12 C13 123.6(2) ?
C4 C12 C13 117.7(2) ?
C9 C13 C1 123.70(19) ?
C9 C13 C12 117.69(19) ?
C1 C13 C12 118.6(2) ?
C10 C9 C13 119.62(19) ?
C10 C9 N2 119.67(19) ?
C13 C9 N2 120.40(19) ?
N2 C14 N3 121.46(18) ?
N2 C14 S1 127.64(16) ?
N3 C14 S1 110.90(14) ?
C16 C15 S1 108.36(16) ?
C16 C15 H15A 112.0(12) ?
S1 C15 H15A 107.8(12) ?
C16 C15 H15B 111.7(15) ?
S1 C15 H15B 107.8(14) ?
H15A C15 H15B 109.0(19) ?
O1 C16 N3 124.10(19) ?
O1 C16 C15 124.47(19) ?
N3 C16 C15 111.43(18) ?
N4 C17 H17A 110.8(15) ?
N4 C17 H17B 107.5(16) ?
H17A C17 H17B 107(2) ?
N4 C17 H17C 108.3(16) ?
H17A C17 H17C 111(2) ?
H17B C17 H17C 112(2) ?
N4 C18 H18A 108.2(16) ?
N4 C18 H18B 104.1(16) ?
H18A C18 H18B 114(2) ?
N4 C18 H18C 110.1(14) ?
H18A C18 H18C 112(2) ?
H18B C18 H18C 108(2) ?

loop_
_geom_bond_atom_site_label_1
_geom_bond_atom_site_label_2
_geom_bond_site_symmetry_2
_geom_bond_distance
_geom_bond_publ_flag
S1 C14 . 1.761(2) y
S1 C15 . 1.810(2) y
O1 C16 . 1.206(2) y
N1 C12 . 1.347(2) y
N1 C11 . 1.352(3) y
N2 C14 . 1.269(2) y
N2 C9 . 1.409(2) y
N3 C16 . 1.383(2) y
N3 C14 . 1.397(2) y
N3 N4 . 1.404(2) y
N4 C18 . 1.461(3) y
N4 C17 . 1.465(3) y
C1 C2 . 1.346(3) ?
C1 C13 . 1.422(3) ?
C1 H1 . 0.94(2) ?
C2 C3 . 1.410(3) ?
C2 H2 . 0.95(2) ?
C3 C4 . 1.341(3) ?
C3 H3 . 0.93(2) ?
C4 C12 . 1.424(3) ?
C4 H4 . 0.95(2) ?
C5 C6 . 1.345(3) ?
C5 C11 . 1.421(3) ?
C5 H5 . 0.927(19) ?
C6 C7 . 1.410(3) ?
C6 H6 . 0.95(2) ?
C7 C8 . 1.354(3) ?
C7 H7 . 0.97(2) ?
C8 C10 . 1.421(3) ?
C8 H8 . 0.96(2) ?
C10 C9 . 1.403(3) ?
C10 C11 . 1.431(3) ?
C12 C13 . 1.434(3) ?
C13 C9 . 1.407(3) ?
C15 C16 . 1.488(3) ?
C15 H15A . 0.94(2) ?
C15 H15B . 0.94(2) ?
C17 H17A . 0.99(3) ?
C17 H17B . 0.93(3) ?
C17 H17C . 0.96(3) ?
C18 H18A . 0.99(3) ?
C18 H18B . 0.94(3) ?
C18 H18C . 0.98(2) ?

loop_
_geom_hbond_atom_site_label_D
_geom_hbond_atom_site_label_H
_geom_hbond_atom_site_label_A
_geom_hbond_site_symmetry_A
_geom_hbond_distance_DH
_geom_hbond_distance_HA
_geom_hbond_distance_DA
_geom_hbond_angle_DHA
_geom_hbond_publ_flag
C5 H5 O1 4_666 0.93(2) 2.42(2) 3.311(4) 161.7(17) y
C15 H15A O1 3_565 0.94(2) 2.48(2) 3.339(4) 152.1(16) y
C18 H18B Cg 4_565 0.94(3) 2.97(3) 3.645(4) 131(2) y

loop_
_geom_torsion_atom_site_label_1
_geom_torsion_atom_site_label_2
_geom_torsion_atom_site_label_3
_geom_torsion_atom_site_label_4
_geom_torsion
C16 N3 N4 C18 -113.6(2)
C14 N3 N4 C18 66.9(3)
C16 N3 N4 C17 115.3(2)
C14 N3 N4 C17 -64.2(3)
C13 C1 C2 C3 -1.3(3)
C1 C2 C3 C4 1.6(4)
C2 C3 C4 C12 -0.2(4)
C11 C5 C6 C7 0.5(4)
C5 C6 C7 C8 0.7(4)
C6 C7 C8 C10 -0.7(4)
C7 C8 C10 C9 -179.2(2)
C7 C8 C10 C11 -0.5(3)
C12 N1 C11 C5 178.82(18)
C12 N1 C11 C10 -0.9(3)
C6 C5 C11 N1 178.6(2)
C6 C5 C11 C10 -1.7(3)
C9 C10 C11 N1 0.1(3)
C8 C10 C11 N1 -178.61(19)
C9 C10 C11 C5 -179.59(18)
C8 C10 C11 C5 1.7(3)
C11 N1 C12 C4 -178.78(19)
C11 N1 C12 C13 0.3(3)
C3 C4 C12 N1 177.8(2)
C3 C4 C12 C13 -1.3(3)
C2 C1 C13 C9 -178.8(2)
C2 C1 C13 C12 -0.2(3)
N1 C12 C13 C9 1.1(3)
C4 C12 C13 C9 -179.86(19)
N1 C12 C13 C1 -177.58(19)
C4 C12 C13 C1 1.5(3)
C8 C10 C9 C13 179.95(18)
C11 C10 C9 C13 1.3(3)
C8 C10 C9 N2 -6.5(3)
C11 C10 C9 N2 174.81(16)
C1 C13 C9 C10 176.76(19)
C12 C13 C9 C10 -1.8(3)
C1 C13 C9 N2 3.3(3)
C12 C13 C9 N2 -175.31(17)
C14 N2 C9 C10 105.3(2)
C14 N2 C9 C13 -81.2(2)
C9 N2 C14 N3 177.41(18)
C9 N2 C14 S1 -1.5(3)
C16 N3 C14 N2 -178.60(18)
N4 N3 C14 N2 1.0(3)
C16 N3 C14 S1 0.5(2)
N4 N3 C14 S1 -179.95(14)
C15 S1 C14 N2 -177.0(2)
C15 S1 C14 N3 4.03(16)
C14 S1 C15 C16 -7.05(18)
C14 N3 C16 O1 174.02(19)
N4 N3 C16 O1 -5.6(3)
C14 N3 C16 C15 -6.0(2)
N4 N3 C16 C15 174.34(18)
S1 C15 C16 O1 -171.51(17)
S1 C15 C16 N3 8.5(2)

loop_
_cod_related_entry_id
_cod_related_entry_database
_cod_related_entry_code
1 ChemSpider 21181141
